data_4516880
loop_
_publ_author_name
'de Castro, Pedro P.'
'Rimulo, Isabela M. R.'
'de Almeida, Angelina M.'
'Diniz, Renata'
'Amarante, Giovanni W.'

_publ_section_title
;
 Br\/onsted Acid-Catalyzed Epimerization-Free Preparation of
 Dual-Protected Amino Acid Derivatives.
;
_journal_issue 6
_journal_name_full 'ACS omega'
_journal_page_first 2967
_journal_page_last 2976
_journal_paper_doi 10.1021/acsomega.7b00523
_journal_volume 2
_journal_year 2017
_chemical_absolute_configuration unk
_chemical_formula_sum 'C17 H26 N2 O3'
_chemical_formula_weight 306.4
_space_group_IT_number 19
_space_group_name_Hall 'P 2ac 2ab'
_space_group_name_H-M_alt 'P 21 21 21'
_symmetry_cell_setting orthorhombic
_symmetry_Int_Tables_number 19
_symmetry_space_group_name_Hall 'P 2ac 2ab'
_symmetry_space_group_name_H-M 'P 21 21 21'
_atom_sites_solution_hydrogens constr
_audit_creation_date 2017-02-07T13:38:04-00:00
_audit_creation_method 'WinGX routine CIF_UPDATE'
_cell_angle_alpha 90
_cell_angle_beta 90
_cell_angle_gamma 90
_cell_formula_units_Z 4
_cell_length_a 5.09990(10)
_cell_length_b 15.0074(6)
_cell_length_c 23.3654(9)
_cell_measurement_reflns_used 12983
_cell_measurement_temperature 293(2)
_cell_measurement_theta_max 23.9940
_cell_measurement_theta_min 4.0190
_cell_volume 1788.30(11)
_computing_cell_refinement 'CrysAlisPro 1.171.38.43b (Rigaku OD, 2015)'
_computing_data_collection 'CrysAlisPro 1.171.38.43b (Rigaku OD, 2015)'
_computing_data_reduction 'CrysAlisPro 1.171.38.43b (Rigaku OD, 2015)'
_computing_structure_refinement 'SHELXL-2014/7 (Sheldrick, 2014)'
_diffrn_ambient_environment air
_diffrn_ambient_temperature 298(2)
_diffrn_detector 'CCD plate'
_diffrn_detector_area_resol_mean 5.2923
_diffrn_detector_type AtlasS2
_diffrn_measured_fraction_theta_full 0.996
_diffrn_measured_fraction_theta_max 0.967
_diffrn_measurement_device 'four-circle diffractometer'
_diffrn_measurement_device_type 'SuperNova, Dual, Cu at zero, AtlasS2'
_diffrn_measurement_method '\w scans'
_diffrn_radiation_monochromator mirror
_diffrn_radiation_probe x-ray
_diffrn_radiation_type 'Mo K\a'
_diffrn_radiation_wavelength 0.71073
_diffrn_reflns_av_R_equivalents 0.0365
_diffrn_reflns_av_unetI/netI 0.0265
_diffrn_reflns_Laue_measured_fraction_full 0.996
_diffrn_reflns_Laue_measured_fraction_max 0.967
_diffrn_reflns_limit_h_max 6
_diffrn_reflns_limit_h_min -7
_diffrn_reflns_limit_k_max 20
_diffrn_reflns_limit_k_min -20
_diffrn_reflns_limit_l_max 32
_diffrn_reflns_limit_l_min -31
_diffrn_reflns_number 39824
_diffrn_reflns_point_group_measured_fraction_full 0.998
_diffrn_reflns_point_group_measured_fraction_max 0.944
_diffrn_reflns_theta_full 25.242
_diffrn_reflns_theta_max 29.716
_diffrn_reflns_theta_min 3.488
_diffrn_source 'micro-focus sealed X-ray tube'
_diffrn_source_type 'SuperNova (Mo) X-ray Source'
_exptl_absorpt_coefficient_mu 0.078
_exptl_absorpt_correction_T_max 1.00000
_exptl_absorpt_correction_T_min 0.45056
_exptl_absorpt_correction_type multi-scan
_exptl_absorpt_process_details
;
CrysAlisPro 1.171.38.43b (Rigaku Oxford Diffraction, 2015)
Empirical absorption correction using spherical harmonics,
 implemented in SCALE3 ABSPACK scaling algorithm.
;
_exptl_crystal_colour colorless
_exptl_crystal_density_diffrn 1.138
_exptl_crystal_description prism
_exptl_crystal_F_000 664
_exptl_crystal_size_max 0.961
_exptl_crystal_size_mid 0.304
_exptl_crystal_size_min 0.119
_refine_diff_density_max 0.406
_refine_diff_density_min -0.169
_refine_diff_density_rms 0.039
_refine_ls_abs_structure_details
;
 Flack x determined using 1142 quotients [(I+)-(I-)]/[(I+)+(I-)]
 (Parsons, Flack and Wagner, Acta Cryst. B69 (2013) 249-259).
;
_refine_ls_abs_structure_Flack 0.4(4)
_refine_ls_extinction_method none
_refine_ls_goodness_of_fit_ref 1.072
_refine_ls_hydrogen_treatment mixed
_refine_ls_matrix_type full
_refine_ls_number_parameters 217
_refine_ls_number_reflns 4781
_refine_ls_number_restraints 0
_refine_ls_restrained_S_all 1.072
_refine_ls_R_factor_all 0.0852
_refine_ls_R_factor_gt 0.0594
_refine_ls_shift/su_max 0
_refine_ls_shift/su_mean 0
_refine_ls_structure_factor_coef Fsqd
_refine_ls_weighting_details 'w=1/[\s^2^(Fo^2^)+(0.0792P)^2^+0.3806P] where P=(Fo^2^+2Fc^2^)/3'
_refine_ls_weighting_scheme calc
_refine_ls_wR_factor_gt 0.1638
_refine_ls_wR_factor_ref 0.1802
_reflns_Friedel_coverage 0.686
_reflns_Friedel_fraction_full 1
_reflns_Friedel_fraction_max 0.913
_reflns_number_gt 3397
_reflns_number_total 4781
_reflns_threshold_expression 'I > 2\s(I)'
_cod_data_source_file ao7b00523_si_002.cif
_cod_data_source_block new3
_cod_database_code 4516880
_oxdiff_exptl_absorpt_empirical_full_min 0.360
_oxdiff_exptl_absorpt_empirical_full_max 1.349
_oxdiff_exptl_absorpt_empirical_details
;
Empirical correction (ABSPACK) includes:
- Absorption correction using spherical harmonics
- Frame scaling
- Detector area scaling
;

loop_
_symmetry_equiv_pos_as_xyz
'x, y, z'
'-x+1/2, -y, z+1/2'
'x+1/2, -y+1/2, -z'
'-x, y+1/2, -z+1/2'

loop_
_atom_site_label
_atom_site_type_symbol
_atom_site_fract_x
_atom_site_fract_y
_atom_site_fract_z
_atom_site_U_iso_or_equiv
_atom_site_adp_type
_atom_site_occupancy
_atom_site_site_symmetry_order
_atom_site_calc_flag
_atom_site_refinement_flags_posn
_atom_site_refinement_flags_adp
_atom_site_refinement_flags_occupancy
_atom_site_disorder_assembly
_atom_site_disorder_group
N1 N 0.0893(5) 0.55791(18) -0.05528(12) 0.0572(6) Uani 1 1 d . . . . .
N2 N 0.2261(5) 0.44625(16) 0.06306(11) 0.0538(6) Uani 1 1 d . . . . .
O1 O 0.5129(4) 0.5487(2) -0.02832(10) 0.0772(8) Uani 1 1 d . . . . .
O2 O -0.2029(4) 0.41502(17) 0.07403(13) 0.0827(8) Uani 1 1 d . . . . .
O3 O 0.1085(4) 0.31506(14) 0.09593(12) 0.0728(7) Uani 1 1 d . . . . .
C1 C 0.1237(6) 0.5703(2) -0.11490(13) 0.0555(7) Uani 1 1 d . . . . .
C2 C 0.3228(9) 0.6221(3) -0.13634(16) 0.0841(12) Uani 1 1 d . . . . .
H2 H 0.4434 0.6483 -0.1116 0.101 Uiso 1 1 calc R U . . .
C3 C 0.3434(11) 0.6353(4) -0.19465(18) 0.1056(16) Uani 1 1 d . . . . .
H3 H 0.4773 0.6711 -0.2088 0.127 Uiso 1 1 calc R U . . .
C4 C 0.1724(10) 0.5970(4) -0.23166(18) 0.0961(14) Uani 1 1 d . . . . .
H4 H 0.1889 0.6061 -0.2709 0.115 Uiso 1 1 calc R U . . .
C5 C -0.0213(11) 0.5456(4) -0.2109(2) 0.1106(17) Uani 1 1 d . . . . .
H5 H -0.1379 0.5183 -0.2360 0.133 Uiso 1 1 calc R U . . .
C6 C -0.0494(9) 0.5328(3) -0.15154(18) 0.0907(12) Uani 1 1 d . . . . .
H6 H -0.1870 0.4985 -0.1375 0.109 Uiso 1 1 calc R U . . .
C7 C 0.2799(6) 0.5487(2) -0.01638(13) 0.0545(7) Uani 1 1 d . . . . .
C8 C 0.1876(6) 0.53846(19) 0.04568(12) 0.0540(7) Uani 1 1 d . . . . .
H8 H -0.0006 0.5515 0.0471 0.065 Uiso 1 1 calc R U . . .
C9 C 0.3285(8) 0.6042(2) 0.08447(15) 0.0693(9) Uani 1 1 d . . . . .
H9 H 0.5165 0.5907 0.0837 0.083 Uiso 1 1 calc R U . . .
C10 C 0.2890(13) 0.6991(3) 0.0626(2) 0.1105(17) Uani 1 1 d . . . . .
H10A H 0.3786 0.7401 0.0873 0.166 Uiso 1 1 calc R U . . .
H10B H 0.3584 0.7040 0.0245 0.166 Uiso 1 1 calc R U . . .
H10C H 0.1052 0.7129 0.0621 0.166 Uiso 1 1 calc R U . . .
C11 C 0.2306(16) 0.5953(4) 0.14628(19) 0.128(2) Uani 1 1 d . . . . .
H11A H 0.0460 0.6108 0.1470 0.154 Uiso 1 1 calc R U . . .
H11B H 0.2452 0.5333 0.1575 0.154 Uiso 1 1 calc R U . . .
C12 C 0.365(2) 0.6491(6) 0.1889(3) 0.175(3) Uani 1 1 d . . . . .
H12A H 0.2888 0.6385 0.2259 0.262 Uiso 1 1 calc R U . . .
H12B H 0.5474 0.6333 0.1897 0.262 Uiso 1 1 calc R U . . .
H12C H 0.3476 0.7110 0.1793 0.262 Uiso 1 1 calc R U . . .
C13 C 0.0246(5) 0.3939(2) 0.07713(12) 0.0501(6) Uani 1 1 d . . . . .
C14 C -0.0807(6) 0.2455(2) 0.1135(2) 0.0761(11) Uani 1 1 d . . . . .
C15 C -0.2495(11) 0.2181(4) 0.0626(2) 0.1059(17) Uani 1 1 d . . . . .
H15A H -0.3716 0.1730 0.0744 0.159 Uiso 1 1 calc R U . . .
H15B H -0.3439 0.2690 0.0487 0.159 Uiso 1 1 calc R U . . .
H15C H -0.1394 0.1951 0.0328 0.159 Uiso 1 1 calc R U . . .
C16 C -0.2507(10) 0.2793(4) 0.16224(16) 0.0968(15) Uani 1 1 d . . . . .
H16A H -0.3726 0.2337 0.1733 0.145 Uiso 1 1 calc R U . . .
H16B H -0.1417 0.2945 0.1943 0.145 Uiso 1 1 calc R U . . .
H16C H -0.3454 0.3312 0.1499 0.145 Uiso 1 1 calc R U . . .
C17 C 0.096(3) 0.1841(17) 0.1524(18) 0.117(8) Uani 0.56(5) 1 d . . P A 1
H17A H -0.0072 0.1354 0.1668 0.175 Uiso 0.56(5) 1 calc R U P A 1
H17B H 0.2394 0.1613 0.1303 0.175 Uiso 0.56(5) 1 calc R U P A 1
H17C H 0.1626 0.2183 0.1840 0.175 Uiso 0.56(5) 1 calc R U P A 1
C17A C 0.099(4) 0.1594(11) 0.112(2) 0.110(10) Uani 0.44(5) 1 d . . P A 2
H17D H -0.0020 0.1082 0.1227 0.165 Uiso 0.44(5) 1 calc R U P A 2
H17E H 0.1667 0.1512 0.0739 0.165 Uiso 0.44(5) 1 calc R U P A 2
H17F H 0.2428 0.1667 0.1381 0.165 Uiso 0.44(5) 1 calc R U P A 2
H2N H 0.395(9) 0.429(2) 0.0683(15) 0.075(11) Uiso 1 1 d . . . . .
H1N H -0.060(8) 0.553(3) -0.0460(15) 0.068(11) Uiso 1 1 d . . . . .

loop_
_atom_site_aniso_label
_atom_site_aniso_U_11
_atom_site_aniso_U_22
_atom_site_aniso_U_33
_atom_site_aniso_U_23
_atom_site_aniso_U_13
_atom_site_aniso_U_12
N1 0.0408(12) 0.0652(15) 0.0657(15) 0.0114(12) 0.0062(11) 0.0005(12)
N2 0.0372(11) 0.0522(12) 0.0720(15) 0.0138(11) 0.0076(10) 0.0085(10)
O1 0.0402(10) 0.120(2) 0.0709(14) 0.0216(14) 0.0091(10) 0.0096(12)
O2 0.0372(10) 0.0812(16) 0.130(2) 0.0345(15) 0.0001(12) 0.0084(11)
O3 0.0361(10) 0.0566(12) 0.126(2) 0.0280(12) 0.0035(12) 0.0009(9)
C1 0.0495(14) 0.0561(15) 0.0608(16) 0.0044(12) 0.0010(13) 0.0018(12)
C2 0.083(3) 0.104(3) 0.066(2) 0.0150(19) -0.0037(18) -0.033(2)
C3 0.107(4) 0.141(4) 0.069(2) 0.029(3) 0.010(2) -0.028(3)
C4 0.093(3) 0.132(4) 0.064(2) 0.007(2) 0.003(2) 0.009(3)
C5 0.118(4) 0.135(4) 0.078(3) -0.016(3) -0.025(3) -0.018(4)
C6 0.086(3) 0.101(3) 0.086(3) -0.002(2) -0.006(2) -0.029(2)
C7 0.0420(13) 0.0589(15) 0.0628(16) 0.0145(13) 0.0084(12) 0.0056(12)
C8 0.0461(13) 0.0526(15) 0.0632(16) 0.0142(12) 0.0104(12) 0.0115(12)
C9 0.079(2) 0.0568(17) 0.0723(19) 0.0031(15) 0.0118(17) 0.0072(16)
C10 0.148(5) 0.055(2) 0.129(4) 0.005(2) 0.005(4) 0.005(3)
C11 0.212(7) 0.099(3) 0.074(3) -0.016(2) 0.014(4) -0.012(4)
C12 0.248(10) 0.164(6) 0.113(4) -0.037(4) -0.003(6) -0.006(7)
C13 0.0398(13) 0.0550(15) 0.0556(14) 0.0095(12) 0.0013(11) 0.0038(11)
C14 0.0436(15) 0.0601(18) 0.125(3) 0.0253(19) 0.0033(18) -0.0067(14)
C15 0.112(4) 0.111(3) 0.095(3) -0.035(3) 0.034(3) -0.050(3)
C16 0.097(3) 0.130(4) 0.063(2) 0.009(2) 0.005(2) -0.045(3)
C17 0.072(5) 0.077(8) 0.20(2) 0.063(11) 0.025(9) 0.006(5)
C17A 0.062(7) 0.053(6) 0.22(3) 0.035(10) -0.027(11) -0.008(5)

loop_
_atom_type_symbol
_atom_type_description
_atom_type_scat_dispersion_real
_atom_type_scat_dispersion_imag
_atom_type_scat_source
C C 0.0033 0.0016 'International Tables Vol C Tables 4.2.6.8 and 6.1.1.4'
H H 0.0000 0.0000 'International Tables Vol C Tables 4.2.6.8 and 6.1.1.4'
N N 0.0061 0.0033 'International Tables Vol C Tables 4.2.6.8 and 6.1.1.4'
O O 0.0106 0.0060 'International Tables Vol C Tables 4.2.6.8 and 6.1.1.4'

loop_
_exptl_crystal_face_index_h
_exptl_crystal_face_index_k
_exptl_crystal_face_index_l
_exptl_crystal_face_perp_dist
1 1 0 0.0741
-1 -1 0 0.1180
1 0 0 0.0484
-1 0 0 0.0701
-1 0 -1 0.4579
1 0 1 0.4560

loop_
_geom_angle_atom_site_label_1
_geom_angle_atom_site_label_2
_geom_angle_atom_site_label_3
_geom_angle
C7 N1 C1 126.3(3)
C7 N1 H1N 120(3)
C1 N1 H1N 114(3)
C13 N2 C8 121.7(2)
C13 N2 H2N 122(2)
C8 N2 H2N 116(2)
C13 O3 C14 120.6(2)
C6 C1 C2 119.2(3)
C6 C1 N1 119.2(3)
C2 C1 N1 121.6(3)
C1 C2 C3 119.8(4)
C1 C2 H2 120.1
C3 C2 H2 120.1
C4 C3 C2 121.3(4)
C4 C3 H3 119.3
C2 C3 H3 119.3
C5 C4 C3 119.0(4)
C5 C4 H4 120.5
C3 C4 H4 120.5
C4 C5 C6 120.6(4)
C4 C5 H5 119.7
C6 C5 H5 119.7
C1 C6 C5 120.0(4)
C1 C6 H6 120.0
C5 C6 H6 120.0
O1 C7 N1 123.5(3)
O1 C7 C8 121.0(3)
N1 C7 C8 115.5(2)
N2 C8 C9 112.8(3)
N2 C8 C7 108.6(2)
C9 C8 C7 110.7(2)
N2 C8 H8 108.2
C9 C8 H8 108.2
C7 C8 H8 108.2
C8 C9 C10 110.1(3)
C8 C9 C11 110.5(3)
C10 C9 C11 110.7(4)
C8 C9 H9 108.5
C10 C9 H9 108.5
C11 C9 H9 108.5
C9 C10 H10A 109.5
C9 C10 H10B 109.5
H10A C10 H10B 109.5
C9 C10 H10C 109.5
H10A C10 H10C 109.5
H10B C10 H10C 109.5
C12 C11 C9 116.3(6)
C12 C11 H11A 108.2
C9 C11 H11A 108.2
C12 C11 H11B 108.2
C9 C11 H11B 108.2
H11A C11 H11B 107.4
C11 C12 H12A 109.5
C11 C12 H12B 109.5
H12A C12 H12B 109.5
C11 C12 H12C 109.5
H12A C12 H12C 109.5
H12B C12 H12C 109.5
O2 C13 O3 124.2(3)
O2 C13 N2 124.9(3)
O3 C13 N2 110.9(2)
O3 C14 C16 110.1(3)
O3 C14 C15 110.0(3)
C16 C14 C15 110.6(3)
O3 C14 C17 101.6(7)
C16 C14 C17 95.1(14)
C15 C14 C17 128.0(16)
O3 C14 C17A 101.0(9)
C16 C14 C17A 128(2)
C15 C14 C17A 95.1(16)
C14 C15 H15A 109.5
C14 C15 H15B 109.5
H15A C15 H15B 109.5
C14 C15 H15C 109.5
H15A C15 H15C 109.5
H15B C15 H15C 109.5
C14 C16 H16A 109.5
C14 C16 H16B 109.5
H16A C16 H16B 109.5
C14 C16 H16C 109.5
H16A C16 H16C 109.5
H16B C16 H16C 109.5
C14 C17 H17A 109.5
C14 C17 H17B 109.5
H17A C17 H17B 109.5
C14 C17 H17C 109.5
H17A C17 H17C 109.5
H17B C17 H17C 109.5
C14 C17A H17D 109.5
C14 C17A H17E 109.5
H17D C17A H17E 109.5
C14 C17A H17F 109.5
H17D C17A H17F 109.5
H17E C17A H17F 109.5

loop_
_geom_bond_atom_site_label_1
_geom_bond_atom_site_label_2
_geom_bond_distance
N1 C7 1.338(4)
N1 C1 1.416(4)
N1 H1N 0.79(4)
N2 C13 1.334(4)
N2 C8 1.455(4)
N2 H2N 0.91(4)
O1 C7 1.221(3)
O2 C13 1.205(3)
O3 C13 1.333(3)
O3 C14 1.480(4)
C1 C6 1.352(5)
C1 C2 1.374(5)
C2 C3 1.381(5)
C2 H2 0.9300
C3 C4 1.356(7)
C3 H3 0.9300
C4 C5 1.343(7)
C4 H4 0.9300
C5 C6 1.407(6)
C5 H5 0.9300
C6 H6 0.9300
C7 C8 1.532(4)
C8 C9 1.521(5)
C8 H8 0.9800
C9 C10 1.527(5)
C9 C11 1.534(6)
C9 H9 0.9800
C10 H10A 0.9600
C10 H10B 0.9600
C10 H10C 0.9600
C11 C12 1.454(9)
C11 H11A 0.9700
C11 H11B 0.9700
C12 H12A 0.9600
C12 H12B 0.9600
C12 H12C 0.9600
C14 C16 1.518(6)
C14 C15 1.525(6)
C14 C17 1.576(19)
C14 C17A 1.59(2)
C15 H15A 0.9600
C15 H15B 0.9600
C15 H15C 0.9600
C16 H16A 0.9600
C16 H16B 0.9600
C16 H16C 0.9600
C17 H17A 0.9600
C17 H17B 0.9600
C17 H17C 0.9600
C17A H17D 0.9600
C17A H17E 0.9600
C17A H17F 0.9600

loop_
_geom_hbond_atom_site_label_D
_geom_hbond_atom_site_label_H
_geom_hbond_atom_site_label_A
_geom_hbond_distance_DH
_geom_hbond_distance_HA
_geom_hbond_distance_DA
_geom_hbond_angle_DHA
_geom_hbond_site_symmetry_A
_geom_hbond_publ_flag
N1 H1N O1 0.80(4) 2.22(4) 3.010(3) 174(3) 1_455 yes
N2 H2N O2 0.91(4) 2.07(5) 2.961(3) 168(3) 1_655 yes
C2 H2 O1 0.9300 2.4800 2.920(5) 109.00 . yes
C8 H8 O2 0.9800 2.3800 2.799(4) 105.00 . yes
C11 H11B N2 0.9700 2.5700 2.964(6) 105.00 . yes
C15 H15B O2 0.9600 2.3800 2.977(7) 120.00 . yes
C16 H16C O2 0.9600 2.2900 2.908(6) 121.00 . yes

loop_
_geom_torsion_atom_site_label_1
_geom_torsion_atom_site_label_2
_geom_torsion_atom_site_label_3
_geom_torsion_atom_site_label_4
_geom_torsion
C7 N1 C1 C6 144.5(4)
C7 N1 C1 C2 -37.9(5)
C6 C1 C2 C3 0.0(6)
N1 C1 C2 C3 -177.5(4)
C1 C2 C3 C4 -0.9(8)
C2 C3 C4 C5 0.3(9)
C3 C4 C5 C6 1.0(9)
C2 C1 C6 C5 1.3(6)
N1 C1 C6 C5 178.8(4)
C4 C5 C6 C1 -1.8(8)
C1 N1 C7 O1 -1.1(5)
C1 N1 C7 C8 178.6(3)
C13 N2 C8 C9 120.3(3)
C13 N2 C8 C7 -116.6(3)
O1 C7 C8 N2 -73.4(4)
N1 C7 C8 N2 106.9(3)
O1 C7 C8 C9 50.9(4)
N1 C7 C8 C9 -128.8(3)
N2 C8 C9 C10 177.8(3)
C7 C8 C9 C10 55.9(4)
N2 C8 C9 C11 -59.5(4)
C7 C8 C9 C11 178.6(4)
C8 C9 C11 C12 174.9(6)
C10 C9 C11 C12 -62.8(8)
C14 O3 C13 O2 1.4(5)
C14 O3 C13 N2 -179.4(3)
C8 N2 C13 O2 4.2(5)
C8 N2 C13 O3 -175.0(3)
C13 O3 C14 C16 -59.6(5)
C13 O3 C14 C15 62.5(5)
C13 O3 C14 C17 -159.5(17)
C13 O3 C14 C17A 162(2)
